data_4133315
loop_
_publ_author_name
'Li, Man-Bo'
'Inge, A. Ken'
'Posevins, Daniels'
'Gustafson, Karl P. J.'
'Qiu, Youai'
'B\"ackvall, Jan-E'

_publ_section_title
;
 Chemodivergent and Diastereoselective Synthesis of \g-Lactones and
 \g-Lactams: A Heterogeneous Palladium-Catalyzed Oxidative Tandem Process.
;
_journal_issue 44
_journal_name_full 'Journal of the American Chemical Society'
_journal_page_first 14604
_journal_page_last 14608
_journal_paper_doi 10.1021/jacs.8b09562
_journal_volume 140
_journal_year 2018
_chemical_formula_sum 'C16 H18 O3'
_chemical_formula_weight 258.30
_space_group_crystal_system monoclinic
_space_group_IT_number 14
_space_group_name_Hall '-P 2ybc'
_space_group_name_H-M_alt 'P 1 21/c 1'
_atom_sites_solution_hydrogens geom
_audit_creation_method SHELXL-2014/7
_cell_angle_alpha 90
_cell_angle_beta 106.151(4)
_cell_angle_gamma 90
_cell_formula_units_Z 4
_cell_length_a 16.0554(10)
_cell_length_b 6.2996(4)
_cell_length_c 14.4609(9)
_cell_measurement_reflns_used 1739
_cell_measurement_temperature 294(2)
_cell_measurement_theta_max 47.20
_cell_measurement_theta_min 2.87
_cell_volume 1404.89(16)
_computing_cell_refinement 'Bruker SAINT'
_computing_data_collection 'Bruker APEX2'
_computing_data_reduction 'Bruker SAINT'
_computing_molecular_graphics 'Bruker SHELXTL'
_computing_publication_material 'Bruker SHELXTL'
_computing_structure_refinement 'SHELXL-2014 (Sheldrick 2014)'
_computing_structure_solution 'SHELXS-97 (Sheldrick 2008)'
_diffrn_ambient_temperature 294(2)
_diffrn_measured_fraction_theta_full 0.999
_diffrn_measured_fraction_theta_max 0.999
_diffrn_measurement_device_type 'Bruker APEX-II CCD'
_diffrn_measurement_method '\f and \w scans'
_diffrn_radiation_type CuK\a
_diffrn_radiation_wavelength 1.54178
_diffrn_reflns_av_R_equivalents 0.2048
_diffrn_reflns_av_unetI/netI 0.1547
_diffrn_reflns_Laue_measured_fraction_full 0.999
_diffrn_reflns_Laue_measured_fraction_max 0.999
_diffrn_reflns_limit_h_max 18
_diffrn_reflns_limit_h_min -19
_diffrn_reflns_limit_k_max 6
_diffrn_reflns_limit_k_min -7
_diffrn_reflns_limit_l_max 17
_diffrn_reflns_limit_l_min -17
_diffrn_reflns_number 15894
_diffrn_reflns_point_group_measured_fraction_full 0.999
_diffrn_reflns_point_group_measured_fraction_max 0.999
_diffrn_reflns_theta_full 67.679
_diffrn_reflns_theta_max 68.094
_diffrn_reflns_theta_min 2.865
_exptl_absorpt_coefficient_mu 0.673
_exptl_crystal_density_diffrn 1.221
_exptl_crystal_description needle
_exptl_crystal_F_000 552
_refine_diff_density_max 0.161
_refine_diff_density_min -0.217
_refine_diff_density_rms 0.045
_refine_ls_extinction_coef 0.0055(7)
_refine_ls_extinction_expression Fc^*^=kFc[1+0.001xFc^2^\l^3^/sin(2\q)]^-1/4^
_refine_ls_extinction_method 'SHELXL-2014/7 (Sheldrick 2014'
_refine_ls_goodness_of_fit_ref 0.965
_refine_ls_hydrogen_treatment constr
_refine_ls_matrix_type full
_refine_ls_number_parameters 175
_refine_ls_number_reflns 2562
_refine_ls_number_restraints 0
_refine_ls_restrained_S_all 0.965
_refine_ls_R_factor_all 0.2342
_refine_ls_R_factor_gt 0.0825
_refine_ls_shift/su_max 0.000
_refine_ls_shift/su_mean 0.000
_refine_ls_structure_factor_coef Fsqd
_refine_ls_weighting_details 'w=1/[\s^2^(Fo^2^)+(0.0784P)^2^] where P=(Fo^2^+2Fc^2^)/3'
_refine_ls_weighting_scheme calc
_refine_ls_wR_factor_gt 0.1466
_refine_ls_wR_factor_ref 0.1964
_reflns_Friedel_coverage 0.000
_reflns_number_gt 990
_reflns_number_total 2562
_reflns_threshold_expression 'I > 2\s(I)'
_cod_data_source_file ja8b09562_si_002.cif
_cod_data_source_block M1048_2
_cod_original_cell_volume 1404.89(15)
_cod_original_sg_symbol_H-M 'P 21/c'
_cod_database_code 4133315
_shelx_shelxl_version_number 2014/7
_shelx_space_group_comment
;
The symmetry employed for this shelxl refinement is uniquely defined
by the following loop, which should always be used as a source of
symmetry information in preference to the above space-group names.
They are only intended as comments.
;

loop_
_space_group_symop_operation_xyz
'x, y, z'
'-x, y+1/2, -z+1/2'
'-x, -y, -z'
'x, -y-1/2, z-1/2'

loop_
_atom_site_label
_atom_site_type_symbol
_atom_site_fract_x
_atom_site_fract_y
_atom_site_fract_z
_atom_site_U_iso_or_equiv
_atom_site_adp_type
_atom_site_occupancy
_atom_site_site_symmetry_order
_atom_site_calc_flag
_atom_site_refinement_flags_posn
_atom_site_refinement_flags_adp
O1 O 0.1157(2) 1.1859(5) 0.7460(2) 0.0819(12) Uani 1 1 d . .
O2 O 0.18357(19) 0.8782(5) 0.7531(2) 0.0581(9) Uani 1 1 d . .
O3 O 0.0639(2) 0.7159(5) 0.4740(3) 0.0886(12) Uani 1 1 d . .
C1 C 0.2143(4) 0.2878(10) 0.5044(4) 0.126(2) Uani 1 1 d . .
H1 H 0.2219 0.2201 0.4478 0.189 Uiso 1 1 calc R U
H9 H 0.1552 0.2725 0.5058 0.189 Uiso 1 1 calc R U
H8 H 0.2520 0.2228 0.5607 0.189 Uiso 1 1 calc R U
C2 C 0.2363(3) 0.5214(9) 0.5028(3) 0.0798(16) Uani 1 1 d . .
H13 H 0.2025 0.5765 0.4402 0.096 Uiso 1 1 calc R U
C3 C 0.2078(3) 0.6475(7) 0.5798(3) 0.0542(13) Uani 1 1 d . .
H4 H 0.2345 0.7883 0.5835 0.065 Uiso 1 1 calc R U
C4 C 0.2301(3) 0.5600(6) 0.6831(3) 0.0501(12) Uani 1 1 d . .
H14 H 0.2171 0.4077 0.6767 0.060 Uiso 1 1 calc R U
C5 C 0.3222(3) 0.5774(7) 0.7465(3) 0.0512(12) Uani 1 1 d . .
C6 C 0.3712(3) 0.7598(7) 0.7515(3) 0.0629(13) Uani 1 1 d . .
H18 H 0.3481 0.8750 0.7126 0.076 Uiso 1 1 calc R U
C7 C 0.4539(3) 0.7738(9) 0.8134(4) 0.0768(16) Uani 1 1 d . .
H15 H 0.4861 0.8976 0.8165 0.092 Uiso 1 1 calc R U
C8 C 0.4876(3) 0.6035(12) 0.8699(4) 0.0810(17) Uani 1 1 d . .
H2 H 0.5432 0.6125 0.9116 0.097 Uiso 1 1 calc R U
C9 C 0.1123(3) 1.0027(9) 0.7233(4) 0.0629(14) Uani 1 1 d . .
C10 C 0.1619(3) 0.6574(6) 0.7259(3) 0.0507(12) Uani 1 1 d . .
H3 H 0.1537 0.5734 0.7797 0.061 Uiso 1 1 calc R U
C11 C 0.1109(3) 0.6811(7) 0.5553(4) 0.0633(14) Uani 1 1 d . .
C12 C 0.0794(3) 0.6732(7) 0.6442(3) 0.0565(13) Uani 1 1 d . .
H7 H 0.0415 0.5508 0.6431 0.068 Uiso 1 1 calc R U
C13 C 0.0378(3) 0.8783(7) 0.6646(4) 0.0690(14) Uani 1 1 d . .
H6 H 0.0093 0.9519 0.6053 0.083 Uiso 1 1 calc R U
H5 H -0.0042 0.8510 0.7001 0.083 Uiso 1 1 calc R U
C14 C 0.3317(4) 0.5603(11) 0.5093(4) 0.126(2) Uani 1 1 d . .
H11 H 0.3673 0.5030 0.5687 0.189 Uiso 1 1 calc R U
H12 H 0.3419 0.7101 0.5072 0.189 Uiso 1 1 calc R U
H10 H 0.3457 0.4921 0.4562 0.189 Uiso 1 1 calc R U
C15 C 0.4414(4) 0.4207(10) 0.8665(4) 0.0811(16) Uani 1 1 d . .
H17 H 0.4652 0.3059 0.9054 0.097 Uiso 1 1 calc R U
C16 C 0.3583(3) 0.4083(8) 0.8042(3) 0.0653(14) Uani 1 1 d . .
H16 H 0.3266 0.2838 0.8013 0.078 Uiso 1 1 calc R U

loop_
_atom_site_aniso_label
_atom_site_aniso_U_11
_atom_site_aniso_U_22
_atom_site_aniso_U_33
_atom_site_aniso_U_23
_atom_site_aniso_U_13
_atom_site_aniso_U_12
O1 0.095(3) 0.041(2) 0.116(3) -0.003(2) 0.040(2) -0.0014(19)
O2 0.061(2) 0.0422(19) 0.071(2) -0.0079(16) 0.0175(17) -0.0032(16)
O3 0.084(3) 0.091(3) 0.071(3) 0.009(2) -0.011(2) 0.013(2)
C1 0.183(7) 0.090(5) 0.105(5) -0.036(4) 0.041(5) 0.005(5)
C2 0.088(4) 0.089(5) 0.057(4) -0.012(3) 0.011(3) 0.005(3)
C3 0.056(3) 0.053(3) 0.048(3) 0.003(2) 0.005(3) -0.001(2)
C4 0.059(3) 0.043(3) 0.045(3) 0.000(2) 0.009(3) -0.001(2)
C5 0.056(3) 0.051(3) 0.045(3) -0.001(2) 0.013(2) 0.005(3)
C6 0.064(4) 0.061(4) 0.059(3) 0.000(3) 0.009(3) -0.006(3)
C7 0.064(4) 0.090(5) 0.072(4) -0.011(3) 0.011(3) -0.012(3)
C8 0.053(4) 0.118(5) 0.063(4) -0.008(4) 0.002(3) 0.002(4)
C9 0.068(4) 0.045(3) 0.081(4) 0.004(3) 0.031(3) -0.002(3)
C10 0.055(3) 0.034(3) 0.062(3) 0.000(2) 0.015(3) -0.006(2)
C11 0.068(4) 0.042(3) 0.066(4) 0.004(3) -0.005(3) -0.001(2)
C12 0.049(3) 0.044(3) 0.071(4) 0.004(2) 0.007(3) -0.007(2)
C13 0.056(3) 0.049(3) 0.097(4) 0.003(3) 0.015(3) 0.002(3)
C14 0.095(5) 0.195(7) 0.097(5) -0.028(4) 0.042(4) 0.007(5)
C15 0.077(4) 0.094(5) 0.064(4) 0.010(3) 0.005(3) 0.020(4)
C16 0.063(4) 0.069(4) 0.059(3) 0.008(3) 0.009(3) 0.010(3)

loop_
_atom_type_symbol
_atom_type_description
_atom_type_scat_dispersion_real
_atom_type_scat_dispersion_imag
_atom_type_scat_source
C C 0.0181 0.0091 'International Tables Vol C Tables 4.2.6.8 and 6.1.1.4'
H H 0.0000 0.0000 'International Tables Vol C Tables 4.2.6.8 and 6.1.1.4'
O O 0.0492 0.0322 'International Tables Vol C Tables 4.2.6.8 and 6.1.1.4'

loop_
_geom_angle_atom_site_label_1
_geom_angle_atom_site_label_2
_geom_angle_atom_site_label_3
_geom_angle
C9 O2 C10 110.4(3)
C2 C1 H1 109.5
C2 C1 H9 109.5
H1 C1 H9 109.5
C2 C1 H8 109.5
H1 C1 H8 109.5
H9 C1 H8 109.5
C1 C2 C14 112.8(5)
C1 C2 C3 111.9(4)
C14 C2 C3 111.6(4)
C1 C2 H13 106.7
C14 C2 H13 106.7
C3 C2 H13 106.7
C11 C3 C2 113.3(4)
C11 C3 C4 103.0(4)
C2 C3 C4 118.8(4)
C11 C3 H4 107.0
C2 C3 H4 107.0
C4 C3 H4 107.0
C5 C4 C10 114.5(3)
C5 C4 C3 119.1(4)
C10 C4 C3 104.4(3)
C5 C4 H14 105.9
C10 C4 H14 105.9
C3 C4 H14 105.9
C16 C5 C6 118.2(4)
C16 C5 C4 119.2(4)
C6 C5 C4 122.6(4)
C7 C6 C5 121.2(5)
C7 C6 H18 119.4
C5 C6 H18 119.4
C8 C7 C6 119.1(5)
C8 C7 H15 120.5
C6 C7 H15 120.5
C15 C8 C7 121.4(5)
C15 C8 H2 119.3
C7 C8 H2 119.3
O1 C9 O2 120.1(5)
O1 C9 C13 129.4(5)
O2 C9 C13 110.6(4)
O2 C10 C12 103.8(3)
O2 C10 C4 110.3(3)
C12 C10 C4 106.3(3)
O2 C10 H3 112.0
C12 C10 H3 112.0
C4 C10 H3 112.0
O3 C11 C12 124.2(5)
O3 C11 C3 124.6(5)
C12 C11 C3 111.2(4)
C11 C12 C10 103.9(4)
C11 C12 C13 114.0(4)
C10 C12 C13 104.0(3)
C11 C12 H7 111.5
C10 C12 H7 111.5
C13 C12 H7 111.5
C9 C13 C12 103.4(4)
C9 C13 H6 111.1
C12 C13 H6 111.1
C9 C13 H5 111.1
C12 C13 H5 111.1
H6 C13 H5 109.0
C2 C14 H11 109.5
C2 C14 H12 109.5
H11 C14 H12 109.5
C2 C14 H10 109.5
H11 C14 H10 109.5
H12 C14 H10 109.5
C8 C15 C16 119.0(5)
C8 C15 H17 120.5
C16 C15 H17 120.5
C5 C16 C15 121.1(5)
C5 C16 H16 119.4
C15 C16 H16 119.4

loop_
_geom_bond_atom_site_label_1
_geom_bond_atom_site_label_2
_geom_bond_distance
O1 C9 1.197(5)
O2 C9 1.355(5)
O2 C10 1.461(4)
O3 C11 1.227(5)
C1 C2 1.515(7)
C1 H1 0.9600
C1 H9 0.9600
C1 H8 0.9600
C2 C14 1.528(6)
C2 C3 1.538(6)
C2 H13 0.9800
C3 C11 1.511(6)
C3 C4 1.538(5)
C3 H4 0.9800
C4 C5 1.512(5)
C4 C10 1.528(5)
C4 H14 0.9800
C5 C16 1.378(5)
C5 C6 1.383(5)
C6 C7 1.382(6)
C6 H18 0.9300
C7 C8 1.366(6)
C7 H15 0.9300
C8 C15 1.363(7)
C8 H2 0.9300
C9 C13 1.484(6)
C10 C12 1.512(5)
C10 H3 0.9800
C11 C12 1.508(6)
C12 C13 1.521(5)
C12 H7 0.9800
C13 H6 0.9700
C13 H5 0.9700
C14 H11 0.9600
C14 H12 0.9600
C14 H10 0.9600
C15 C16 1.389(6)
C15 H17 0.9300
C16 H16 0.9300

loop_
_geom_torsion_atom_site_label_1
_geom_torsion_atom_site_label_2
_geom_torsion_atom_site_label_3
_geom_torsion_atom_site_label_4
_geom_torsion
C1 C2 C3 C11 -73.8(5)
C14 C2 C3 C11 158.7(5)
C1 C2 C3 C4 47.3(6)
C14 C2 C3 C4 -80.2(6)
C11 C3 C4 C5 -158.6(4)
C2 C3 C4 C5 75.2(5)
C11 C3 C4 C10 -29.2(4)
C2 C3 C4 C10 -155.4(4)
C10 C4 C5 C16 96.6(5)
C3 C4 C5 C16 -138.7(4)
C10 C4 C5 C6 -81.2(5)
C3 C4 C5 C6 43.5(6)
C16 C5 C6 C7 -0.7(6)
C4 C5 C6 C7 177.1(4)
C5 C6 C7 C8 0.4(7)
C6 C7 C8 C15 0.0(8)
C10 O2 C9 O1 173.8(4)
C10 O2 C9 C13 -5.6(5)
C9 O2 C10 C12 21.3(4)
C9 O2 C10 C4 134.8(4)
C5 C4 C10 O2 54.4(5)
C3 C4 C10 O2 -77.7(4)
C5 C4 C10 C12 166.3(3)
C3 C4 C10 C12 34.2(4)
C2 C3 C11 O3 -37.5(6)
C4 C3 C11 O3 -167.1(4)
C2 C3 C11 C12 144.3(4)
C4 C3 C11 C12 14.6(4)
O3 C11 C12 C10 -172.3(4)
C3 C11 C12 C10 6.0(5)
O3 C11 C12 C13 -59.8(6)
C3 C11 C12 C13 118.4(4)
O2 C10 C12 C11 91.8(4)
C4 C10 C12 C11 -24.6(4)
O2 C10 C12 C13 -27.7(4)
C4 C10 C12 C13 -144.1(4)
O1 C9 C13 C12 168.3(5)
O2 C9 C13 C12 -12.4(5)
C11 C12 C13 C9 -88.0(4)
C10 C12 C13 C9 24.4(5)
C7 C8 C15 C16 0.0(8)
C6 C5 C16 C15 0.7(7)
C4 C5 C16 C15 -177.3(4)
C8 C15 C16 C5 -0.3(7)
